data_4132940
loop_
_publ_author_name
'Falaise, Cl\'ement'
'Moussawi, Mhamad Aly'
'Floquet, S\'ebastien'
'Abramov, Pavel A.'
'Sokolov, Maxim N.'
'Haouas, Mohamed'
'Cadot, Emmanuel'

_publ_section_title
;
 Probing Dynamic Library of Metal-Oxo Building Blocks with
 \g-Cyclodextrin.
;
_journal_issue 36
_journal_name_full 'Journal of the American Chemical Society'
_journal_page_first 11198
_journal_page_last 11201
_journal_paper_doi 10.1021/jacs.8b07525
_journal_volume 140
_journal_year 2018
_chemical_absolute_configuration unk
_chemical_formula_moiety 'O19 W6, C48 H56 O40, 13.5(O)'
_chemical_formula_sum 'C48 H56 O72.5 W6'
_chemical_formula_weight 2896.02
_space_group_crystal_system orthorhombic
_space_group_IT_number 18
_space_group_name_Hall 'P 2 2ab'
_space_group_name_H-M_alt 'P 21 21 2'
_atom_sites_solution_hydrogens geom
_atom_sites_solution_primary dual
_audit_creation_date 2018-03-17
_audit_creation_method
;
Olex2 1.2
(compiled 2017.08.10 svn.r3458 for OlexSys, GUI svn.r5381)
;
_cell_angle_alpha 90
_cell_angle_beta 90
_cell_angle_gamma 90
_cell_formula_units_Z 4
_cell_length_a 19.190(2)
_cell_length_b 33.973(4)
_cell_length_c 14.9308(18)
_cell_measurement_reflns_used 9746
_cell_measurement_temperature 200(2)
_cell_measurement_theta_max 30.53
_cell_measurement_theta_min 2.49
_cell_volume 9734.0(19)
_computing_cell_refinement 'SAINT v8.37A (Bruker, 2015)'
_computing_data_reduction 'SAINT v8.37A (Bruker, 2015)'
_computing_molecular_graphics 'Olex2 (Dolomanov et al., 2009)'
_computing_publication_material 'Olex2 (Dolomanov et al., 2009)'
_computing_structure_refinement 'ShelXL (Sheldrick, 2015)'
_computing_structure_solution 'ShelXT (Sheldrick, 2015)'
_diffrn_ambient_temperature 200.0
_diffrn_measured_fraction_theta_full 0.999
_diffrn_measured_fraction_theta_max 0.998
_diffrn_measurement_device_type 'Bruker APEX-II CCD'
_diffrn_measurement_method '\f and \w scans'
_diffrn_radiation_type MoK\a
_diffrn_radiation_wavelength 0.71073
_diffrn_reflns_av_R_equivalents 0.0682
_diffrn_reflns_av_unetI/netI 0.0274
_diffrn_reflns_Laue_measured_fraction_full 0.999
_diffrn_reflns_Laue_measured_fraction_max 0.998
_diffrn_reflns_limit_h_max 27
_diffrn_reflns_limit_h_min -27
_diffrn_reflns_limit_k_max 48
_diffrn_reflns_limit_k_min -48
_diffrn_reflns_limit_l_max 21
_diffrn_reflns_limit_l_min -21
_diffrn_reflns_number 426898
_diffrn_reflns_point_group_measured_fraction_full 0.999
_diffrn_reflns_point_group_measured_fraction_max 0.999
_diffrn_reflns_theta_full 25.242
_diffrn_reflns_theta_max 30.575
_diffrn_reflns_theta_min 2.206
_diffrn_standards_number 0
_exptl_absorpt_coefficient_mu 7.172
_exptl_absorpt_correction_T_max 0.7461
_exptl_absorpt_correction_T_min 0.2861
_exptl_absorpt_correction_type multi-scan
_exptl_absorpt_process_details
'SADABS-2016/2 (Bruker,2016/2) was used for absorption correction. wR2(int) was 0.1658 before and 0.1027 after correction. The Ratio of minimum to maximum transmission is 0.3835. The \l/2 correction factor is Not present.'
_exptl_crystal_colour colourless
_exptl_crystal_colour_primary colourless
_exptl_crystal_density_diffrn 1.976
_exptl_crystal_description plate
_exptl_crystal_F_000 5472
_exptl_crystal_size_max 0.51
_exptl_crystal_size_mid 0.49
_exptl_crystal_size_min 0.21
_refine_diff_density_max 3.477
_refine_diff_density_min -4.036
_refine_diff_density_rms 0.181
_refine_ls_abs_structure_details
;
 Refined as an inversion twin.
;
_refine_ls_abs_structure_Flack 0.138(9)
_refine_ls_extinction_method none
_refine_ls_goodness_of_fit_ref 1.046
_refine_ls_hydrogen_treatment constr
_refine_ls_matrix_type full
_refine_ls_number_parameters 1149
_refine_ls_number_reflns 29842
_refine_ls_number_restraints 0
_refine_ls_restrained_S_all 1.046
_refine_ls_R_factor_all 0.0387
_refine_ls_R_factor_gt 0.0351
_refine_ls_shift/su_max 0.002
_refine_ls_shift/su_mean 0.000
_refine_ls_structure_factor_coef Fsqd
_refine_ls_weighting_details 'w=1/[\s^2^(Fo^2^)+(0.0230P)^2^+81.1780P] where P=(Fo^2^+2Fc^2^)/3'
_refine_ls_weighting_scheme calc
_refine_ls_wR_factor_gt 0.0840
_refine_ls_wR_factor_ref 0.0863
_reflns_Friedel_coverage 0.858
_reflns_Friedel_fraction_full 1.000
_reflns_Friedel_fraction_max 0.999
_reflns_number_gt 28051
_reflns_number_total 29842
_reflns_threshold_expression 'I > 2\s(I)'
_cod_data_source_file ja8b07525_si_002.cif
_cod_data_source_block cf53
_cod_original_cell_volume 9734(2)
_cod_original_formula_sum 'C48 H56 O72.50 W6'
_cod_database_code 4132940
_shelx_shelxl_version_number 2017/1
_shelx_space_group_comment
;
The symmetry employed for this shelxl refinement is uniquely defined
by the following loop, which should always be used as a source of
symmetry information in preference to the above space-group names.
They are only intended as comments.
;
_shelx_estimated_absorpt_t_max 0.314
_shelx_estimated_absorpt_t_min 0.121
_olex2_refinement_description
;
1. Twinned data refinement
 Scales: 0.862(9)
 0.138(9)
2. Fixed Uiso
 At 1.2 times of:
  All C(H) groups, All C(H,H) groups
3. Others
 Fixed Sof: O8W(0.5) O3W(0.5) O2W(0.5)
4.a Ternary CH refined with riding coordinates:
 C34A(H34A), C30A(H30A), C8A(H8A), C33A(H33A), C14A(H14A), C7A(H7A), C3A(H3A),
 C20A(H20A), C46A(H46A), C29A(H29A), C27A(H27A), C43A(H43A), C36A(H36A),
 C2A(H2A), C25A(H25A), C35A(H35A), C13A(H13A), C24A(H24A), C22A(H22A),
 C42A(H42A), C12A(H12A), C32A(H32A), C37A(H37A), C18A(H18A), C21A(H21A),
 C11A(H11A), C38A(H38A), C10A(H10A), C48A(H48A), C16A(H16A), C17A(H17A),
 C41A(H41A), C47A(H47A), C23A(H23A), C44A(H44A), C40A(H40A), C28A(H28A),
 C1A(H1A), C5A(H5A), C4A(H4A)
4.b Secondary CH2 refined with riding coordinates:
 C31A(H31A,H31B), C45A(H45A,H45B), C26A(H26A,H26B), C6A(H6AA,H6AB), C15A(H15A,
 H15B), C9A(H9AA,H9AB), C39A(H39A,H39B), C19A(H19A,H19B)
;
_olex2_submission_special_instructions 'No special instructions were received'

loop_
_space_group_symop_operation_xyz
'x, y, z'
'-x, -y, z'
'-x+1/2, y+1/2, -z'
'x+1/2, -y+1/2, -z'

loop_
_atom_site_label
_atom_site_type_symbol
_atom_site_fract_x
_atom_site_fract_y
_atom_site_fract_z
_atom_site_U_iso_or_equiv
_atom_site_adp_type
_atom_site_occupancy
_atom_site_site_symmetry_order
_atom_site_calc_flag
_atom_site_refinement_flags_posn
_atom_site_refinement_flags_occupancy
W3 W 0.59454(2) 0.28432(2) 0.25260(2) 0.02027(6) Uani 1 1 d . .
W4 W 0.43711(2) 0.29965(2) 0.33250(2) 0.02331(7) Uani 1 1 d . .
W5 W 0.45878(2) 0.27988(2) 0.11924(2) 0.02512(7) Uani 1 1 d . .
W2 W 0.52121(2) 0.21935(2) 0.38657(2) 0.02493(7) Uani 1 1 d . .
W6 W 0.54376(2) 0.19860(2) 0.17389(2) 0.02463(7) Uani 1 1 d . .
W1 W 0.38581(2) 0.21450(2) 0.25132(2) 0.02590(7) Uani 1 1 d . .
O10 O 0.6166(3) 0.23726(19) 0.1882(5) 0.0263(13) Uani 1 1 d . .
O3 O 0.5489(3) 0.30156(19) 0.1446(4) 0.0244(12) Uani 1 1 d . .
O4 O 0.3814(3) 0.2454(2) 0.1443(5) 0.0323(15) Uani 1 1 d . .
O6 O 0.5072(3) 0.2333(2) 0.0804(4) 0.0273(13) Uani 1 1 d . .
O11 O 0.4319(3) 0.1975(2) 0.3602(4) 0.0285(13) Uani 1 1 d . .
O18 O 0.3635(3) 0.2618(2) 0.3154(5) 0.0296(14) Uani 1 1 d . .
O5A O 0.7501(4) 0.20576(19) 0.4287(4) 0.0284(13) Uani 1 1 d . .
O3A O 0.7350(4) 0.1477(2) 0.5099(5) 0.0343(16) Uani 1 1 d . .
O30A O 0.3272(4) 0.1683(2) -0.0202(5) 0.0336(15) Uani 1 1 d . .
O28A O 0.2142(3) 0.1923(2) -0.0418(5) 0.0284(13) Uani 1 1 d . .
O12 O 0.5422(4) 0.1976(3) 0.4868(5) 0.0433(18) Uani 1 1 d . .
O20A O 0.3592(4) 0.3985(2) 0.1462(5) 0.0384(17) Uani 1 1 d . .
O25A O 0.2627(3) 0.29269(18) 0.0282(4) 0.0256(12) Uani 1 1 d . .
O8A O 0.7339(4) 0.2947(2) 0.5692(4) 0.0302(14) Uani 1 1 d . .
O23A O 0.2047(3) 0.3372(2) 0.1174(5) 0.0302(14) Uani 1 1 d . .
O35A O 0.4635(4) 0.0859(2) 0.1303(6) 0.0395(17) Uani 1 1 d . .
O26A O 0.3382(4) 0.2833(2) -0.1329(4) 0.0331(14) Uani 1 1 d . .
O22A O 0.2528(4) 0.3453(2) -0.1175(5) 0.0356(15) Uani 1 1 d . .
O15A O 0.5294(5) 0.4138(2) 0.3469(6) 0.050(2) Uani 1 1 d . .
O14 O 0.6698(3) 0.3109(2) 0.2522(5) 0.0359(16) Uani 1 1 d . .
O8 O 0.5819(4) 0.1620(2) 0.1140(6) 0.0379(17) Uani 1 1 d . .
O40A O 0.6349(4) 0.1011(2) 0.3288(5) 0.0369(16) Uani 1 1 d . .
O9A O 0.6329(4) 0.2451(3) 0.6531(5) 0.0429(18) Uani 1 1 d . .
C34A C 0.3170(4) 0.2506(3) -0.0786(6) 0.0248(16) Uani 1 1 d . .
H34A H 0.353297 0.244800 -0.032459 0.030 Uiso 1 1 calc R .
O17 O 0.3984(4) 0.3365(2) 0.3920(5) 0.0388(18) Uani 1 1 d . .
O10A O 0.6949(4) 0.3354(2) 0.4544(5) 0.0314(14) Uani 1 1 d . .
O5 O 0.3098(4) 0.1882(3) 0.2502(6) 0.045(2) Uani 1 1 d . .
O33A O 0.3448(5) 0.0755(2) 0.1056(6) 0.046(2) Uani 1 1 d . .
O1A O 0.7681(5) 0.1059(2) 0.2527(5) 0.0422(18) Uani 1 1 d . .
O13A O 0.5524(5) 0.4059(2) 0.4977(5) 0.0407(18) Uani 1 1 d . .
O6A O 0.8472(4) 0.2570(2) 0.3489(5) 0.0371(16) Uani 1 1 d . .
C30A C 0.2146(5) 0.3247(3) 0.0288(6) 0.0270(18) Uani 1 1 d . .
H30A H 0.168970 0.315324 0.004418 0.032 Uiso 1 1 calc R .
O29A O 0.1166(4) 0.1998(3) 0.0926(5) 0.0417(17) Uani 1 1 d . .
O18A O 0.3582(6) 0.4443(2) 0.2628(5) 0.051(2) Uani 1 1 d . .
O27A O 0.3685(4) 0.2026(2) -0.1810(5) 0.0374(16) Uani 1 1 d . .
O15W O 0.1655(4) 0.1880(3) 0.2595(5) 0.0432(18) Uani 1 1 d . .
C8A C 0.7116(5) 0.2580(3) 0.5288(6) 0.0300(18) Uani 1 1 d . .
H8A H 0.669762 0.262668 0.490279 0.036 Uiso 1 1 calc R .
O4A O 0.6570(6) 0.0828(3) 0.5673(6) 0.056(2) Uani 1 1 d . .
O31A O 0.4126(6) 0.1214(3) -0.1372(6) 0.068(3) Uani 1 1 d . .
O1 O 0.4372(4) 0.3017(3) 0.0213(5) 0.0442(19) Uani 1 1 d . .
O21A O 0.3212(5) 0.4123(3) -0.0395(6) 0.053(2) Uani 1 1 d . .
C33A C 0.2485(4) 0.2615(3) -0.0334(6) 0.0250(16) Uani 1 1 d . .
H33A H 0.213884 0.270321 -0.079258 0.030 Uiso 1 1 calc R .
O36A O 0.5810(5) 0.0376(2) 0.0923(7) 0.056(2) Uani 1 1 d . .
O38A O 0.5332(5) 0.0670(2) 0.3547(6) 0.049(2) Uani 1 1 d . .
C14A C 0.5842(6) 0.3674(3) 0.4861(7) 0.0315(19) Uani 1 1 d . .
H14A H 0.563830 0.354276 0.432207 0.038 Uiso 1 1 calc R .
O37A O 0.6885(5) 0.0386(2) 0.2281(7) 0.054(2) Uani 1 1 d . .
C7A C 0.7706(5) 0.2412(3) 0.4727(6) 0.0274(17) Uani 1 1 d . .
H7A H 0.811724 0.235814 0.511949 0.033 Uiso 1 1 calc R .
O32A O 0.4941(6) 0.0640(3) -0.0444(7) 0.070(3) Uani 1 1 d . .
C3A C 0.6740(5) 0.1357(3) 0.4605(7) 0.0315(19) Uani 1 1 d . .
H3A H 0.650480 0.159771 0.436659 0.038 Uiso 1 1 calc R .
C20A C 0.4075(7) 0.4222(3) 0.3185(7) 0.044(3) Uani 1 1 d . .
H20A H 0.404044 0.393569 0.303546 0.052 Uiso 1 1 calc R .
C46A C 0.5750(6) 0.0612(3) 0.1738(8) 0.040(2) Uani 1 1 d . .
H46A H 0.594663 0.087977 0.162343 0.049 Uiso 1 1 calc R .
C29A C 0.2404(5) 0.3587(3) -0.0285(6) 0.0280(18) Uani 1 1 d . .
H29A H 0.202861 0.379132 -0.030758 0.034 Uiso 1 1 calc R .
O14A O 0.5859(6) 0.3618(3) 0.6471(6) 0.054(2) Uani 1 1 d . .
C27A C 0.2672(5) 0.3514(3) 0.1600(6) 0.0291(18) Uani 1 1 d . .
H27A H 0.303634 0.330335 0.158857 0.035 Uiso 1 1 calc R .
C43A C 0.4990(6) 0.0652(3) 0.2003(9) 0.043(3) Uani 1 1 d . .
H43A H 0.478017 0.038429 0.207436 0.051 Uiso 1 1 calc R .
C36A C 0.2759(5) 0.1803(3) -0.0831(6) 0.0292(18) Uani 1 1 d . .
H36A H 0.265488 0.157845 -0.124211 0.035 Uiso 1 1 calc R .
C2A C 0.6939(5) 0.1095(3) 0.3818(6) 0.0293(18) Uani 1 1 d . .
H2A H 0.715446 0.084553 0.403808 0.035 Uiso 1 1 calc R .
C25A C 0.2931(5) 0.3868(3) 0.1107(7) 0.0295(18) Uani 1 1 d . .
H25A H 0.258873 0.408878 0.116990 0.035 Uiso 1 1 calc R .
C35A C 0.3047(4) 0.2144(3) -0.1380(6) 0.0264(16) Uani 1 1 d . .
H35A H 0.269928 0.221372 -0.185239 0.032 Uiso 1 1 calc R .
C13A C 0.6632(6) 0.3729(3) 0.4727(7) 0.034(2) Uani 1 1 d . .
H13A H 0.684246 0.384660 0.527796 0.041 Uiso 1 1 calc R .
C24A C 0.3680(8) 0.4385(3) 0.1716(8) 0.049(3) Uani 1 1 d . .
H24A H 0.333531 0.454887 0.138027 0.059 Uiso 1 1 calc R .
C22A C 0.4957(8) 0.4306(5) 0.1992(10) 0.063(4) Uani 1 1 d . .
H22A H 0.495230 0.401700 0.186017 0.076 Uiso 1 1 calc R .
C31A C 0.1468(5) 0.2334(3) 0.0503(7) 0.033(2) Uani 1 1 d . .
H31A H 0.147959 0.255582 0.093268 0.039 Uiso 1 1 calc R .
H31B H 0.117343 0.241350 -0.001088 0.039 Uiso 1 1 calc R .
O12A O 0.6464(6) 0.4632(3) 0.3290(8) 0.069(3) Uani 1 1 d . .
C42A C 0.4151(7) 0.0651(3) 0.0787(9) 0.046(3) Uani 1 1 d . .
H42A H 0.422161 0.036253 0.088694 0.056 Uiso 1 1 calc R .
C12A C 0.7907(5) 0.2709(3) 0.4014(6) 0.0293(19) Uani 1 1 d . .
H12A H 0.749685 0.275438 0.361376 0.035 Uiso 1 1 calc R .
O7A O 0.8259(5) 0.3389(3) 0.3803(6) 0.0466(19) Uani 1 1 d . .
C32A C 0.2203(5) 0.2251(3) 0.0174(6) 0.0285(18) Uani 1 1 d . .
H32A H 0.251415 0.218449 0.068882 0.034 Uiso 1 1 calc R .
C37A C 0.3355(6) 0.1268(3) -0.0081(8) 0.039(2) Uani 1 1 d . .
H37A H 0.299656 0.112305 -0.043890 0.047 Uiso 1 1 calc R .
O11A O 0.7496(5) 0.4063(3) 0.3786(8) 0.065(3) Uani 1 1 d . .
C18A C 0.5616(8) 0.4306(3) 0.4224(9) 0.051(3) Uani 1 1 d . .
H18A H 0.538750 0.456446 0.435067 0.061 Uiso 1 1 calc R .
C21A C 0.4802(7) 0.4365(3) 0.2978(8) 0.048(3) Uani 1 1 d . .
H21A H 0.484761 0.464974 0.313819 0.057 Uiso 1 1 calc R .
C11A C 0.8106(5) 0.3092(3) 0.4447(7) 0.033(2) Uani 1 1 d . .
H11A H 0.853416 0.304610 0.481360 0.040 Uiso 1 1 calc R .
C38A C 0.3278(6) 0.1165(3) 0.0914(8) 0.038(2) Uani 1 1 d . .
H38A H 0.360277 0.133220 0.127346 0.045 Uiso 1 1 calc R .
C10A C 0.7527(5) 0.3240(3) 0.5076(6) 0.0309(19) Uani 1 1 d . .
H10A H 0.770215 0.347473 0.541203 0.037 Uiso 1 1 calc R .
O10W O 0.5021(6) 0.2050(4) -0.0976(6) 0.077(4) Uani 1 1 d . .
O24A O 0.1975(8) 0.3900(4) 0.2638(7) 0.096(5) Uani 1 1 d . .
O16A O 0.5624(8) 0.4455(5) 0.1786(10) 0.116(6) Uani 1 1 d . .
O2A O 0.8503(4) 0.1721(2) 0.3236(7) 0.048(2) Uani 1 1 d . .
C48A C 0.6037(7) 0.0635(3) 0.3361(9) 0.043(3) Uani 1 1 d . .
H48A H 0.626513 0.048864 0.386317 0.051 Uiso 1 1 calc R .
C16A C 0.6759(7) 0.3997(3) 0.3932(8) 0.045(3) Uani 1 1 d . .
H16A H 0.656724 0.386443 0.338732 0.054 Uiso 1 1 calc R .
O1W O 0.1125(9) 0.1365(7) -0.0144(14) 0.146(8) Uani 1 1 d . .
C17A C 0.6381(7) 0.4378(4) 0.4047(9) 0.050(3) Uani 1 1 d . .
H17A H 0.658021 0.451446 0.458160 0.059 Uiso 1 1 calc R .
C45A C 0.4189(7) 0.0923(4) 0.3221(10) 0.052(3) Uani 1 1 d . .
H45A H 0.418892 0.109277 0.375943 0.062 Uiso 1 1 calc R .
H45B H 0.390476 0.105417 0.275480 0.062 Uiso 1 1 calc R .
C26A C 0.2470(7) 0.3601(4) 0.2555(8) 0.047(3) Uani 1 1 d . .
H26A H 0.228186 0.335750 0.282989 0.056 Uiso 1 1 calc R .
H26B H 0.289289 0.367616 0.289377 0.056 Uiso 1 1 calc R .
O17A O 0.4523(8) 0.4447(5) 0.0485(8) 0.104(5) Uani 1 1 d . .
C41A C 0.4252(8) 0.0740(4) -0.0206(9) 0.053(4) Uani 1 1 d . .
H41A H 0.392710 0.056950 -0.055657 0.064 Uiso 1 1 calc R .
C6A C 0.6256(7) 0.1163(4) 0.5293(8) 0.047(3) Uani 1 1 d . .
H6AA H 0.614431 0.135428 0.577236 0.056 Uiso 1 1 calc R .
H6AB H 0.581427 0.108597 0.499837 0.056 Uiso 1 1 calc R .
C47A C 0.6169(6) 0.0413(3) 0.2490(9) 0.044(3) Uani 1 1 d . .
H47A H 0.598542 0.013973 0.256492 0.052 Uiso 1 1 calc R .
C15A C 0.5655(7) 0.3446(3) 0.5685(8) 0.043(2) Uani 1 1 d . .
H15A H 0.514313 0.340943 0.569893 0.052 Uiso 1 1 calc R .
H15B H 0.587024 0.318161 0.564461 0.052 Uiso 1 1 calc R .
O9W O 0.4795(5) 0.2896(4) -0.1767(8) 0.084(4) Uani 1 1 d . .
C23A C 0.4411(10) 0.4502(5) 0.1426(10) 0.077(6) Uani 1 1 d . .
H23A H 0.445318 0.479139 0.154075 0.092 Uiso 1 1 calc R .
C9A C 0.6922(5) 0.2310(3) 0.6077(7) 0.034(2) Uani 1 1 d . .
H9AA H 0.683013 0.204125 0.585150 0.041 Uiso 1 1 calc R .
H9AB H 0.731909 0.229581 0.650013 0.041 Uiso 1 1 calc R .
C39A C 0.2542(7) 0.1224(4) 0.1247(10) 0.051(3) Uani 1 1 d . .
H39A H 0.252633 0.118245 0.190301 0.062 Uiso 1 1 calc R .
H39B H 0.239353 0.149817 0.112379 0.062 Uiso 1 1 calc R .
C44A C 0.4932(6) 0.0876(3) 0.2883(8) 0.039(2) Uani 1 1 d . .
H44A H 0.513893 0.114411 0.279857 0.047 Uiso 1 1 calc R .
C19A C 0.3845(9) 0.4284(4) 0.4136(9) 0.055(4) Uani 1 1 d . .
H19A H 0.336162 0.418651 0.420856 0.067 Uiso 1 1 calc R .
H19B H 0.414877 0.413029 0.454217 0.067 Uiso 1 1 calc R .
O13W O 0.4680(7) 0.1559(5) 0.6358(12) 0.108(5) Uani 1 1 d . .
O12W O 0.4615(7) 0.3680(5) 0.7497(12) 0.108(5) Uani 1 1 d . .
C40A C 0.4091(7) 0.1164(4) -0.0423(8) 0.049(3) Uani 1 1 d . .
H40A H 0.444133 0.133861 -0.012753 0.058 Uiso 1 1 calc R .
O11W O 0.7110(9) 0.0296(4) 0.0112(12) 0.109(6) Uani 1 1 d . .
O6W O 0.5711(12) 0.5109(5) 0.6007(10) 0.132(7) Uani 1 1 d . .
O39A O 0.3886(8) 0.0554(4) 0.3436(13) 0.108(5) Uani 1 1 d . .
C28A C 0.3045(6) 0.3774(3) 0.0106(6) 0.0316(19) Uani 1 1 d . .
H28A H 0.344104 0.358389 0.005226 0.038 Uiso 1 1 calc R .
O14W O 0.4906(6) 0.2564(6) 0.6579(10) 0.120(6) Uani 1 1 d . .
O19 O 0.4902(3) 0.24924(18) 0.2521(5) 0.0186(9) Uani 1 1 d . .
O9 O 0.5578(4) 0.1847(2) 0.2961(5) 0.0322(15) Uani 1 1 d . .
O16 O 0.5311(3) 0.31801(18) 0.3143(4) 0.0249(12) Uani 1 1 d . .
O2 O 0.4221(3) 0.3146(2) 0.2095(5) 0.0314(15) Uani 1 1 d . .
O15 O 0.4722(4) 0.2656(2) 0.4240(4) 0.0279(13) Uani 1 1 d . .
O13 O 0.5987(3) 0.2535(2) 0.3600(4) 0.0296(14) Uani 1 1 d . .
C1A C 0.7452(5) 0.1319(3) 0.3233(7) 0.0323(19) Uani 1 1 d . .
H1A H 0.720650 0.154910 0.295740 0.039 Uiso 1 1 calc R .
C5A C 0.7809(5) 0.1704(3) 0.4591(7) 0.032(2) Uani 1 1 d . .
H5A H 0.822288 0.177126 0.496926 0.039 Uiso 1 1 calc R .
C4A C 0.8058(5) 0.1469(3) 0.3775(8) 0.038(2) Uani 1 1 d . .
H4A H 0.833717 0.123923 0.398809 0.045 Uiso 1 1 calc R .
O19A O 0.3874(9) 0.4689(3) 0.4375(8) 0.087(5) Uani 1 1 d . .
O4W O 0.5767(10) 0.1843(5) 0.7544(12) 0.136(7) Uani 1 1 d . .
O34A O 0.2074(7) 0.0955(5) 0.0814(10) 0.105(5) Uani 1 1 d . .
O7W O 0.6134(10) 0.5568(6) 0.7445(13) 0.146(8) Uani 1 1 d . .
O5W O 0.6200(13) 0.4414(5) 0.6817(14) 0.149(8) Uani 1 1 d . .
O7 O 0.4495(4) 0.1804(2) 0.1901(5) 0.0320(14) Uiso 1 1 d . .
O8W O 0.4093(13) 0.5211(6) -0.0057(14) 0.070(6) Uani 0.5 1 d . P
O3W O 0.532(2) 0.0005(13) 0.4702(18) 0.126(19) Uani 0.5 1 d . P
O2W O 0.5248(18) 0.0010(11) -0.1468(17) 0.103(16) Uani 0.5 1 d . P

loop_
_atom_site_aniso_label
_atom_site_aniso_U_11
_atom_site_aniso_U_22
_atom_site_aniso_U_33
_atom_site_aniso_U_23
_atom_site_aniso_U_13
_atom_site_aniso_U_12
W3 0.01432(13) 0.02772(15) 0.01877(13) -0.00358(13) 0.00130(11) -0.00270(11)
W4 0.02205(15) 0.02247(15) 0.02543(15) -0.00153(13) 0.00990(12) 0.00353(12)
W5 0.01735(14) 0.03901(19) 0.01900(14) 0.00350(14) -0.00099(11) 0.00210(13)
W2 0.02502(16) 0.02920(16) 0.02056(14) 0.00503(13) 0.00037(12) 0.00323(13)
W6 0.02232(15) 0.02360(15) 0.02797(16) -0.00650(13) 0.00895(13) -0.00054(12)
W1 0.01621(14) 0.03471(18) 0.02680(15) -0.00498(15) 0.00479(12) -0.00656(12)
O10 0.016(3) 0.030(3) 0.033(3) -0.003(3) 0.004(2) 0.006(2)
O3 0.020(3) 0.029(3) 0.023(3) -0.002(2) -0.001(2) 0.002(2)
O4 0.016(3) 0.053(4) 0.028(3) -0.002(3) 0.002(2) -0.003(3)
O6 0.021(3) 0.037(3) 0.023(3) -0.005(3) -0.003(2) -0.006(3)
O11 0.030(3) 0.031(3) 0.025(3) 0.001(3) 0.011(2) 0.000(3)
O18 0.010(3) 0.043(4) 0.036(4) -0.001(3) 0.007(2) 0.003(2)
O5A 0.034(3) 0.031(3) 0.021(3) 0.001(2) -0.013(2) 0.001(3)
O3A 0.037(4) 0.041(4) 0.025(3) 0.005(3) -0.007(3) -0.001(3)
O30A 0.039(4) 0.035(4) 0.027(3) -0.007(3) -0.013(3) 0.011(3)
O28A 0.024(3) 0.031(3) 0.030(3) -0.003(3) -0.001(2) -0.005(2)
O12 0.044(4) 0.055(5) 0.031(4) 0.010(4) 0.003(3) 0.001(4)
O20A 0.046(4) 0.030(4) 0.039(4) 0.001(3) -0.019(3) 0.000(3)
O25A 0.021(3) 0.029(3) 0.027(3) 0.001(2) -0.008(2) 0.005(2)
O8A 0.032(3) 0.038(4) 0.021(3) -0.001(3) 0.000(2) -0.004(3)
O23A 0.023(3) 0.037(3) 0.031(3) 0.003(3) 0.003(3) 0.004(3)
O35A 0.041(4) 0.025(3) 0.052(5) -0.004(3) -0.015(4) 0.005(3)
O26A 0.032(3) 0.038(4) 0.029(3) 0.007(3) 0.004(3) -0.005(3)
O22A 0.049(4) 0.034(4) 0.023(3) 0.007(3) -0.007(3) 0.002(3)
O15A 0.071(6) 0.032(4) 0.048(5) 0.003(3) -0.030(4) -0.007(4)
O14 0.025(3) 0.046(4) 0.036(4) -0.002(3) 0.006(3) -0.012(3)
O8 0.039(4) 0.031(3) 0.043(4) -0.010(3) 0.020(3) -0.002(3)
O40A 0.048(4) 0.021(3) 0.042(4) 0.004(3) -0.020(4) -0.002(3)
O9A 0.033(4) 0.062(5) 0.034(4) 0.009(4) 0.009(3) -0.002(4)
C34A 0.017(3) 0.039(5) 0.019(4) 0.007(3) -0.002(3) 0.000(3)
O17 0.054(5) 0.025(3) 0.038(4) 0.002(3) 0.029(4) 0.007(3)
O10A 0.037(4) 0.030(3) 0.027(3) -0.003(3) -0.003(3) -0.002(3)
O5 0.027(3) 0.057(5) 0.049(5) -0.019(4) 0.012(3) -0.020(3)
O33A 0.048(5) 0.033(4) 0.058(5) 0.003(4) -0.013(4) -0.008(3)
O1A 0.068(5) 0.029(3) 0.030(4) 0.004(3) 0.004(4) 0.006(3)
O13A 0.057(5) 0.026(3) 0.039(4) -0.002(3) -0.011(4) 0.013(3)
O6A 0.030(3) 0.051(4) 0.031(4) 0.002(3) 0.007(3) 0.004(3)
C30A 0.024(4) 0.028(4) 0.029(4) 0.006(3) -0.006(3) 0.001(3)
O29A 0.034(4) 0.049(4) 0.042(4) 0.003(4) 0.011(3) -0.008(3)
O18A 0.090(7) 0.027(4) 0.035(4) 0.001(3) -0.027(4) 0.008(4)
O27A 0.027(3) 0.054(4) 0.031(3) -0.005(3) 0.006(3) 0.002(3)
O15W 0.043(4) 0.057(5) 0.029(4) -0.012(3) 0.008(3) -0.013(4)
C8A 0.025(4) 0.039(5) 0.026(4) -0.004(4) -0.006(3) 0.000(4)
O4A 0.070(6) 0.055(5) 0.041(5) 0.009(4) -0.002(4) -0.011(5)
O31A 0.091(8) 0.079(7) 0.035(5) -0.012(5) 0.008(5) 0.033(6)
O1 0.032(4) 0.073(6) 0.028(3) 0.014(4) -0.002(3) 0.003(4)
O21A 0.068(6) 0.051(5) 0.039(4) 0.018(4) -0.005(4) -0.023(5)
C33A 0.015(3) 0.032(4) 0.028(4) -0.001(3) -0.002(3) -0.001(3)
O36A 0.069(6) 0.034(4) 0.064(6) -0.016(4) -0.016(5) 0.020(4)
O38A 0.056(5) 0.034(4) 0.058(5) 0.014(4) -0.016(4) -0.004(4)
C14A 0.040(5) 0.023(4) 0.031(5) -0.003(3) -0.008(4) 0.001(4)
O37A 0.055(5) 0.031(4) 0.076(7) -0.006(4) -0.018(5) 0.011(4)
C7A 0.023(4) 0.033(4) 0.026(4) -0.001(3) -0.002(3) 0.001(3)
O32A 0.088(8) 0.071(7) 0.052(6) -0.023(5) -0.013(5) 0.050(6)
C3A 0.023(4) 0.043(5) 0.028(4) 0.000(4) -0.005(3) -0.001(4)
C20A 0.071(8) 0.025(4) 0.035(5) 0.007(4) -0.023(5) -0.007(5)
C46A 0.046(6) 0.027(4) 0.048(6) -0.008(4) -0.011(5) 0.007(4)
C29A 0.034(5) 0.032(4) 0.018(4) 0.003(3) 0.000(3) 0.005(4)
O14A 0.076(7) 0.057(5) 0.030(4) -0.001(4) 0.003(4) 0.008(5)
C27A 0.039(5) 0.026(4) 0.022(4) -0.002(3) 0.001(4) 0.005(4)
C43A 0.041(6) 0.024(4) 0.064(8) 0.006(5) -0.018(5) 0.002(4)
C36A 0.024(4) 0.036(5) 0.028(4) -0.005(4) -0.006(3) -0.001(4)
C2A 0.043(5) 0.027(4) 0.018(4) 0.005(3) -0.002(4) 0.004(4)
C25A 0.032(4) 0.027(4) 0.030(4) -0.002(4) -0.006(4) 0.003(3)
C35A 0.022(4) 0.037(4) 0.021(4) -0.007(3) -0.002(3) 0.002(3)
C13A 0.041(5) 0.026(4) 0.036(5) -0.002(4) -0.001(4) 0.001(4)
C24A 0.080(9) 0.028(5) 0.039(6) 0.005(5) -0.030(6) -0.007(5)
C22A 0.061(8) 0.075(10) 0.055(8) 0.026(7) -0.013(7) -0.036(8)
C31A 0.023(4) 0.036(5) 0.040(5) 0.008(4) 0.008(4) 0.001(4)
O12A 0.079(7) 0.045(5) 0.084(8) 0.029(5) -0.030(6) -0.019(5)
C42A 0.054(7) 0.029(5) 0.057(7) -0.010(5) -0.026(6) 0.010(5)
C12A 0.020(4) 0.045(5) 0.023(4) 0.003(4) -0.006(3) -0.001(3)
O7A 0.054(5) 0.048(5) 0.037(4) 0.009(4) 0.010(4) -0.010(4)
C32A 0.023(4) 0.033(5) 0.029(4) 0.004(3) -0.004(3) 0.000(3)
C37A 0.039(6) 0.031(5) 0.048(6) -0.007(4) -0.012(5) 0.005(4)
O11A 0.056(6) 0.062(6) 0.078(7) 0.029(6) -0.002(5) -0.019(5)
C18A 0.078(9) 0.026(5) 0.049(7) -0.005(5) -0.035(7) 0.001(5)
C21A 0.070(8) 0.026(5) 0.048(6) 0.015(4) -0.030(6) -0.021(5)
C11A 0.030(5) 0.040(5) 0.030(4) -0.001(4) 0.004(4) -0.009(4)
C38A 0.036(5) 0.037(5) 0.039(5) -0.006(4) -0.006(4) 0.001(4)
C10A 0.030(4) 0.039(5) 0.023(4) -0.004(4) -0.002(3) -0.009(4)
O10W 0.056(6) 0.132(11) 0.043(5) -0.034(6) 0.007(4) -0.019(7)
O24A 0.127(11) 0.113(10) 0.048(6) 0.009(6) 0.032(7) 0.084(9)
O16A 0.096(10) 0.170(15) 0.082(9) 0.056(10) -0.024(8) -0.088(10)
O2A 0.042(4) 0.040(4) 0.063(6) 0.008(4) 0.006(4) -0.005(3)
C48A 0.055(7) 0.023(4) 0.051(6) 0.012(4) -0.019(6) -0.003(4)
C16A 0.058(7) 0.038(6) 0.038(6) 0.010(5) 0.002(5) -0.015(5)
O1W 0.091(12) 0.185(19) 0.160(18) 0.009(16) -0.050(12) 0.018(13)
C17A 0.063(8) 0.036(6) 0.049(7) 0.004(5) -0.027(6) -0.017(5)
C45A 0.046(6) 0.044(6) 0.064(8) 0.008(6) -0.008(6) -0.012(5)
C26A 0.062(7) 0.048(6) 0.030(5) 0.006(5) 0.004(5) 0.010(5)
O17A 0.128(12) 0.138(12) 0.045(6) 0.048(7) -0.019(7) -0.068(10)
C41A 0.073(9) 0.038(6) 0.049(7) -0.022(5) -0.020(6) 0.026(6)
C6A 0.048(7) 0.061(8) 0.031(5) 0.004(5) 0.001(5) -0.004(6)
C47A 0.052(6) 0.023(4) 0.056(7) 0.004(5) -0.019(6) 0.008(4)
C15A 0.046(6) 0.038(5) 0.045(6) 0.000(5) -0.001(5) 0.012(5)
O9W 0.050(6) 0.135(12) 0.069(7) -0.017(8) 0.012(5) -0.017(7)
C23A 0.117(14) 0.063(9) 0.050(8) 0.035(7) -0.035(9) -0.052(10)
C9A 0.032(5) 0.039(5) 0.031(5) 0.009(4) -0.001(4) -0.001(4)
C39A 0.044(6) 0.057(8) 0.052(7) 0.007(6) -0.003(6) -0.006(6)
C44A 0.052(6) 0.019(4) 0.046(6) 0.004(4) -0.006(5) 0.002(4)
C19A 0.088(11) 0.034(6) 0.044(7) -0.003(5) -0.017(7) -0.004(6)
O13W 0.061(7) 0.106(11) 0.156(15) 0.034(10) -0.011(9) 0.001(7)
O12W 0.071(8) 0.121(12) 0.133(13) -0.025(11) -0.002(9) -0.002(8)
C40A 0.059(8) 0.049(6) 0.037(6) -0.006(5) 0.003(5) 0.023(6)
O11W 0.122(12) 0.058(7) 0.147(14) -0.021(8) 0.064(11) -0.029(8)
O6W 0.22(2) 0.104(12) 0.069(9) 0.024(8) 0.019(12) -0.041(13)
O39A 0.092(10) 0.080(9) 0.153(16) 0.007(10) 0.030(10) -0.017(8)
C28A 0.040(5) 0.030(4) 0.025(4) 0.002(3) -0.004(4) -0.006(4)
O14W 0.039(6) 0.23(2) 0.091(10) -0.037(12) -0.002(6) 0.000(9)
O19 0.0116(19) 0.022(2) 0.023(2) -0.0032(19) 0.0066(19) -0.0006(17)
O9 0.033(4) 0.030(3) 0.034(3) 0.004(3) 0.010(3) 0.006(3)
O16 0.023(3) 0.025(3) 0.027(3) -0.012(2) 0.007(2) -0.007(2)
O2 0.021(3) 0.030(3) 0.044(4) -0.001(3) 0.007(3) 0.011(2)
O15 0.030(3) 0.035(3) 0.018(3) 0.000(2) 0.002(2) 0.001(3)
O13 0.025(3) 0.044(4) 0.021(3) -0.001(3) -0.003(2) -0.003(3)
C1A 0.041(5) 0.030(4) 0.027(4) 0.004(4) -0.002(4) 0.008(4)
C5A 0.026(4) 0.037(5) 0.035(5) 0.004(4) -0.012(4) 0.001(4)
C4A 0.028(5) 0.037(5) 0.048(6) 0.008(5) 0.003(4) 0.012(4)
O19A 0.167(14) 0.036(5) 0.057(6) -0.015(4) -0.040(8) 0.010(7)
O4W 0.147(15) 0.132(14) 0.127(14) 0.045(12) 0.069(13) 0.059(12)
O34A 0.077(9) 0.146(14) 0.093(10) -0.024(10) -0.007(8) -0.054(9)
O7W 0.147(16) 0.150(16) 0.140(16) -0.027(13) 0.045(14) -0.087(13)
O5W 0.22(2) 0.100(12) 0.128(15) -0.019(11) 0.043(16) -0.018(14)
O8W 0.090(16) 0.064(12) 0.055(12) 0.034(10) -0.016(11) -0.007(12)
O3W 0.22(6) 0.090(17) 0.067(15) -0.005(18) 0.02(2) -0.05(4)
O2W 0.17(4) 0.059(12) 0.082(15) 0.029(15) 0.020(17) 0.05(3)

loop_
_atom_type_symbol
_atom_type_description
_atom_type_scat_dispersion_real
_atom_type_scat_dispersion_imag
_atom_type_scat_source
C C 0.0033 0.0016 'International Tables Vol C Tables 4.2.6.8 and 6.1.1.4'
H H 0.0000 0.0000 'International Tables Vol C Tables 4.2.6.8 and 6.1.1.4'
O O 0.0106 0.0060 'International Tables Vol C Tables 4.2.6.8 and 6.1.1.4'
W W -0.8490 6.8722 'International Tables Vol C Tables 4.2.6.8 and 6.1.1.4'

loop_
_geom_angle_atom_site_label_1
_geom_angle_atom_site_label_2
_geom_angle_atom_site_label_3
_geom_angle
O10 W3 O3 86.2(3)
O10 W3 O19 76.2(2)
O10 W3 O13 87.4(3)
O3 W3 O19 76.2(3)
O14 W3 O10 104.7(3)
O14 W3 O3 102.8(3)
O14 W3 O19 178.7(3)
O14 W3 O16 103.0(3)
O14 W3 O13 104.9(3)
O16 W3 O10 152.3(3)
O16 W3 O3 86.1(3)
O16 W3 O19 76.1(2)
O16 W3 O13 87.1(3)
O13 W3 O3 152.3(3)
O13 W3 O19 76.1(3)
O18 W4 O19 76.2(2)
O17 W4 O18 103.9(3)
O17 W4 O19 179.7(4)
O17 W4 O16 104.1(3)
O17 W4 O2 103.8(3)
O17 W4 O15 103.0(3)
O16 W4 O18 152.0(3)
O16 W4 O19 75.9(2)
O2 W4 O18 86.6(3)
O2 W4 O19 76.5(3)
O2 W4 O16 85.4(3)
O15 W4 O18 87.1(3)
O15 W4 O19 76.7(3)
O15 W4 O16 88.1(3)
O15 W4 O2 153.2(3)
O3 W5 O4 152.8(3)
O3 W5 O6 86.6(3)
O3 W5 O19 76.7(2)
O3 W5 O2 87.5(3)
O4 W5 O19 76.2(3)
O6 W5 O4 86.0(3)
O6 W5 O19 76.3(2)
O1 W5 O3 102.9(3)
O1 W5 O4 104.2(4)
O1 W5 O6 102.6(4)
O1 W5 O19 178.8(3)
O1 W5 O2 104.3(4)
O2 W5 O4 87.4(3)
O2 W5 O6 153.1(3)
O2 W5 O19 76.8(3)
O11 W2 O19 76.2(2)
O11 W2 O9 86.8(3)
O11 W2 O15 86.5(3)
O11 W2 O13 152.2(3)
O12 W2 O11 102.9(4)
O12 W2 O19 178.7(3)
O12 W2 O9 105.2(4)
O12 W2 O15 102.4(4)
O12 W2 O13 104.9(3)
O9 W2 O19 75.8(3)
O9 W2 O13 86.7(3)
O15 W2 O19 76.6(2)
O15 W2 O9 152.4(3)
O15 W2 O13 86.8(3)
O13 W2 O19 75.9(2)
O10 W6 O6 86.0(3)
O10 W6 O19 76.2(2)
O6 W6 O19 75.7(3)
O8 W6 O10 104.1(3)
O8 W6 O6 102.7(4)
O8 W6 O19 178.4(4)
O8 W6 O9 105.2(4)
O8 W6 O7 103.7(3)
O9 W6 O10 87.7(3)
O9 W6 O6 152.1(3)
O9 W6 O19 76.4(3)
O9 W6 O7 86.1(3)
O7 W6 O10 152.2(3)
O7 W6 O6 86.9(3)
O7 W6 O19 76.0(3)
O4 W1 O11 152.1(3)
O4 W1 O18 87.0(3)
O4 W1 O19 76.3(3)
O4 W1 O7 87.8(3)
O11 W1 O19 75.8(3)
O18 W1 O11 86.2(3)
O18 W1 O19 76.4(2)
O5 W1 O4 104.0(4)
O5 W1 O11 103.9(4)
O5 W1 O18 104.6(3)
O5 W1 O19 179.0(3)
O5 W1 O7 102.9(3)
O7 W1 O11 85.9(3)
O7 W1 O18 152.5(3)
O7 W1 O19 76.1(3)
W3 O10 W6 117.7(3)
W5 O3 W3 117.3(3)
W1 O4 W5 117.5(3)
W5 O6 W6 117.0(3)
W2 O11 W1 117.8(3)
W1 O18 W4 117.5(3)
C5A O5A C7A 116.9(7)
C5A O3A C3A 113.0(7)
C36A O30A C37A 116.5(8)
C36A O28A C32A 115.6(7)
C24A O20A C25A 118.0(9)
C30A O25A C33A 116.5(7)
C10A O8A C8A 114.5(7)
C30A O23A C27A 113.9(7)
C42A O35A C43A 117.9(9)
C18A O15A C21A 119.0(9)
C2A O40A C48A 118.6(8)
O26A C34A C33A 108.1(7)
O26A C34A C35A 109.7(7)
C33A C34A C35A 108.5(7)
C10A O10A C13A 117.8(8)
C38A O33A C42A 113.8(9)
C18A O13A C14A 112.7(9)
O25A C30A C29A 111.4(8)
O23A C30A O25A 109.0(7)
O23A C30A C29A 110.1(8)
C24A O18A C20A 113.3(10)
O8A C8A C7A 109.4(8)
O8A C8A C9A 105.4(8)
C7A C8A C9A 112.2(8)
O25A C33A C34A 107.4(7)
O25A C33A C32A 110.1(7)
C34A C33A C32A 109.1(7)
C48A O38A C44A 115.2(10)
O13A C14A C13A 108.7(8)
O13A C14A C15A 105.5(9)
C15A C14A C13A 113.9(9)
O5A C7A C8A 111.4(8)
O5A C7A C12A 108.0(7)
C12A C7A C8A 109.0(8)
O3A C3A C2A 110.8(8)
O3A C3A C6A 105.7(8)
C2A C3A C6A 114.8(9)
O18A C20A C21A 108.4(9)
O18A C20A C19A 106.0(11)
C19A C20A C21A 114.9(11)
O36A C46A C43A 110.0(10)
O36A C46A C47A 109.0(8)
C43A C46A C47A 110.6(11)
O22A C29A C30A 109.6(8)
O22A C29A C28A 111.1(8)
C28A C29A C30A 111.6(8)
O23A C27A C25A 109.2(8)
O23A C27A C26A 105.6(9)
C25A C27A C26A 113.2(9)
O35A C43A C46A 108.1(10)
O35A C43A C44A 110.4(9)
C46A C43A C44A 109.8(10)
O30A C36A C35A 108.9(7)
O28A C36A O30A 112.3(8)
O28A C36A C35A 108.9(8)
O40A C2A C3A 110.5(8)
O40A C2A C1A 107.4(8)
C3A C2A C1A 108.3(8)
O20A C25A C27A 109.6(8)
O20A C25A C28A 106.9(8)
C27A C25A C28A 110.8(8)
O27A C35A C34A 110.5(7)
O27A C35A C36A 109.7(8)
C36A C35A C34A 110.8(7)
O10A C13A C14A 109.6(8)
O10A C13A C16A 108.4(9)
C16A C13A C14A 109.4(9)
O20A C24A C23A 106.6(13)
O18A C24A O20A 112.5(10)
O18A C24A C23A 111.5(11)
O16A C22A C21A 109.9(13)
O16A C22A C23A 110.5(12)
C23A C22A C21A 110.5(15)
O29A C31A C32A 111.8(8)
O35A C42A O33A 110.0(9)
O35A C42A C41A 110.4(12)
O33A C42A C41A 109.8(10)
O6A C12A C7A 111.2(8)
O6A C12A C11A 109.3(8)
C11A C12A C7A 109.8(8)
O28A C32A C33A 110.4(7)
O28A C32A C31A 105.7(8)
C31A C32A C33A 109.6(8)
O30A C37A C38A 109.7(9)
O30A C37A C40A 106.6(10)
C38A C37A C40A 110.9(9)
O15A C18A O13A 110.0(10)
O15A C18A C17A 110.6(12)
O13A C18A C17A 110.9(10)
O15A C21A C20A 109.5(9)
O15A C21A C22A 107.3(13)
C20A C21A C22A 109.7(10)
C12A C11A C10A 111.3(8)
O7A C11A C12A 112.0(8)
O7A C11A C10A 109.2(9)
O33A C38A C37A 109.9(9)
O33A C38A C39A 107.0(10)
C39A C38A C37A 112.2(10)
O8A C10A O10A 111.1(8)
O8A C10A C11A 110.7(8)
O10A C10A C11A 108.1(8)
O40A C48A C47A 108.0(10)
O38A C48A O40A 110.5(9)
O38A C48A C47A 112.1(10)
O11A C16A C13A 111.6(10)
O11A C16A C17A 111.0(10)
C17A C16A C13A 110.7(11)
O12A C17A C18A 110.2(11)
O12A C17A C16A 112.2(12)
C16A C17A C18A 110.6(10)
O39A C45A C44A 111.6(12)
O24A C26A C27A 113.7(10)
O32A C41A C42A 108.4(11)
O32A C41A C40A 111.7(13)
C40A C41A C42A 111.8(9)
O4A C6A C3A 110.9(10)
O37A C47A C46A 112.1(11)
O37A C47A C48A 112.5(10)
C48A C47A C46A 108.6(9)
O14A C15A C14A 114.5(10)
C22A C23A C24A 111.5(10)
O17A C23A C24A 112.5(12)
O17A C23A C22A 112.8(18)
O9A C9A C8A 111.2(8)
O34A C39A C38A 110.5(12)
O38A C44A C43A 108.2(8)
O38A C44A C45A 108.8(10)
C45A C44A C43A 114.0(10)
O19A C19A C20A 111.2(11)
O31A C40A C37A 110.1(11)
O31A C40A C41A 108.5(10)
C41A C40A C37A 109.7(12)
O21A C28A C29A 109.2(8)
O21A C28A C25A 111.2(8)
C29A C28A C25A 110.4(8)
W4 O19 W3 89.9(2)
W4 O19 W2 89.3(2)
W5 O19 W3 89.8(2)
W5 O19 W4 89.9(2)
W5 O19 W2 179.1(3)
W5 O19 W6 91.0(2)
W5 O19 W1 90.0(2)
W2 O19 W3 90.0(2)
W6 O19 W3 89.99(19)
W6 O19 W4 179.1(4)
W6 O19 W2 89.8(2)
W6 O19 W1 90.2(2)
W1 O19 W3 179.8(4)
W1 O19 W4 89.96(19)
W1 O19 W2 90.2(2)
W6 O9 W2 118.0(4)
W3 O16 W4 118.1(3)
W5 O2 W4 116.9(3)
W4 O15 W2 117.5(3)
W3 O13 W2 118.0(3)
O1A C1A C2A 108.1(8)
O1A C1A C4A 111.4(9)
C4A C1A C2A 111.1(8)
O5A C5A C4A 108.5(8)
O3A C5A O5A 112.4(8)
O3A C5A C4A 109.8(9)
O2A C4A C1A 110.8(9)
O2A C4A C5A 108.5(9)
C1A C4A C5A 111.3(8)
W1 O7 W6 117.7(4)

loop_
_geom_bond_atom_site_label_1
_geom_bond_atom_site_label_2
_geom_bond_distance
_geom_bond_site_symmetry_2
W3 O10 1.913(6) .
W3 O3 1.926(6) .
W3 O14 1.703(6) .
W3 O19 2.331(6) .
W3 O16 1.907(6) .
W3 O13 1.916(7) .
W4 O18 1.928(7) .
W4 O17 1.705(7) .
W4 O19 2.326(6) .
W4 O16 1.928(6) .
W4 O2 1.927(8) .
W4 O15 1.912(7) .
W5 O3 1.917(6) .
W5 O4 1.927(7) .
W5 O6 1.925(7) .
W5 O1 1.691(7) .
W5 O19 2.319(7) .
W5 O2 1.923(7) .
W2 O11 1.909(7) .
W2 O12 1.718(8) .
W2 O19 2.328(7) .
W2 O9 1.925(7) .
W2 O15 1.915(7) .
W2 O13 1.927(7) .
W6 O10 1.930(7) .
W6 O6 1.957(7) .
W6 O8 1.698(7) .
W6 O19 2.319(6) .
W6 O9 1.904(7) .
W6 O7 1.927(7) .
W1 O4 1.914(7) .
W1 O11 1.939(7) .
W1 O18 1.918(7) .
W1 O5 1.712(7) .
W1 O19 2.324(6) .
W1 O7 1.916(7) .
O5A C7A 1.427(11) .
O5A C5A 1.414(12) .
O3A C3A 1.443(11) .
O3A C5A 1.396(13) .
O30A C36A 1.420(11) .
O30A C37A 1.431(13) .
O28A C36A 1.395(11) .
O28A C32A 1.427(11) .
O20A C25A 1.431(12) .
O20A C24A 1.419(13) .
O25A C30A 1.427(11) .
O25A C33A 1.431(11) .
O8A C8A 1.448(12) .
O8A C10A 1.402(12) .
O23A C30A 1.402(12) .
O23A C27A 1.441(12) .
O35A C43A 1.433(13) .
O35A C42A 1.400(13) .
O26A C34A 1.433(11) .
O22A C29A 1.425(11) .
O15A C18A 1.405(13) .
O15A C21A 1.423(14) .
O40A C2A 1.411(12) .
O40A C48A 1.417(12) .
O9A C9A 1.409(13) .
C34A C33A 1.522(12) .
C34A C35A 1.536(13) .
O10A C13A 1.437(12) .
O10A C10A 1.420(12) .
O33A C42A 1.451(16) .
O33A C38A 1.445(13) .
O1A C1A 1.445(12) .
O13A C14A 1.452(11) .
O13A C18A 1.415(15) .
O6A C12A 1.418(12) .
C30A C29A 1.522(13) .
O29A C31A 1.427(12) .
O18A C20A 1.467(13) .
O18A C24A 1.389(15) .
O27A C35A 1.439(10) .
C8A C7A 1.520(13) .
C8A C9A 1.539(14) .
O4A C6A 1.407(16) .
O31A C40A 1.429(15) .
O21A C28A 1.439(12) .
C33A C32A 1.547(13) .
O36A C46A 1.463(14) .
O38A C48A 1.385(16) .
O38A C44A 1.436(13) .
C14A C13A 1.540(15) .
C14A C15A 1.499(15) .
O37A C47A 1.412(16) .
C7A C12A 1.515(13) .
O32A C41A 1.409(18) .
C3A C2A 1.521(14) .
C3A C6A 1.534(15) .
C20A C21A 1.510(19) .
C20A C19A 1.501(18) .
C46A C43A 1.516(17) .
C46A C47A 1.537(16) .
C29A C28A 1.501(14) .
O14A C15A 1.368(14) .
C27A C25A 1.496(14) .
C27A C26A 1.507(14) .
C43A C44A 1.523(17) .
C36A C35A 1.520(14) .
C2A C1A 1.521(14) .
C25A C28A 1.545(14) .
C13A C16A 1.516(15) .
C24A C23A 1.52(2) .
C22A C21A 1.52(2) .
C22A O16A 1.410(18) .
C22A C23A 1.50(2) .
C31A C32A 1.519(13) .
O12A C17A 1.432(16) .
C42A C41A 1.53(2) .
C12A C11A 1.502(14) .
O7A C11A 1.424(12) .
C37A C38A 1.534(17) .
C37A C40A 1.543(17) .
O11A C16A 1.449(16) .
C18A C17A 1.51(2) .
C11A C10A 1.539(14) .
C38A C39A 1.511(17) .
O24A C26A 1.398(15) .
O2A C4A 1.452(14) .
C48A C47A 1.524(18) .
C16A C17A 1.492(19) .
C45A C44A 1.521(18) .
C45A O39A 1.418(17) .
O17A C23A 1.43(2) .
C41A C40A 1.507(17) .
C39A O34A 1.435(17) .
C19A O19A 1.422(15) .
C1A C4A 1.505(15) .
C5A C4A 1.533(16) .
O3W O3W 1.25(8) 2_655
O2W O2W 0.95(7) 2_655

loop_
_smtbx_masks_void_nr
_smtbx_masks_void_average_x
_smtbx_masks_void_average_y
_smtbx_masks_void_average_z
_smtbx_masks_void_volume
_smtbx_masks_void_count_electrons
1 -0.513 0.000 0.560 804.5 169.3
2 -0.124 0.500 0.440 804.5 168.8

loop_
_twin_individual_id
_twin_individual_mass_fraction_refined
1 0.862(9)
2 0.138(9)
